data_7026448
loop_
_publ_author_name
'Brown, Christopher C.'
'Stephan, Douglas W.'

_publ_section_title
;
 Cyclopropanation of Ru-diimino-pyridine ligand complexes.
;
_journal_issue 31
_journal_name_full 'Dalton transactions (Cambridge, England : 2003)'
_journal_page_first 7211
_journal_page_last 7213
_journal_paper_doi 10.1039/c0dt00437e
_journal_volume 39
_journal_year 2010
_chemical_formula_sum 'C48 H63 Cl6 N3 O0.5 P Ru'
_chemical_formula_weight 1034.75
_space_group_IT_number 2
_symmetry_cell_setting triclinic
_symmetry_space_group_name_Hall '-P 1'
_symmetry_space_group_name_H-M 'P -1'
_atom_sites_solution_hydrogens geom
_atom_sites_solution_primary direct
_atom_sites_solution_secondary difmap
_audit_creation_method SHELXL-97
_cell_angle_alpha 91.817(3)
_cell_angle_beta 103.746(4)
_cell_angle_gamma 93.184(3)
_cell_formula_units_Z 2
_cell_length_a 12.5917(8)
_cell_length_b 12.8624(7)
_cell_length_c 15.5806(10)
_cell_measurement_temperature 150(2)
_cell_volume 2444.7(3)
_computing_structure_refinement 'SHELXL-97 (Sheldrick, 1997)'
_computing_structure_solution 'SHELXS-97 (Sheldrick, 1990)'
_diffrn_ambient_temperature 150(2)
_diffrn_measured_fraction_theta_full 0.979
_diffrn_measured_fraction_theta_max 0.979
_diffrn_radiation_monochromator graphite
_diffrn_radiation_source 'fine-focus sealed tube'
_diffrn_radiation_type MoK\a
_diffrn_radiation_wavelength 0.71072
_diffrn_reflns_av_R_equivalents 0.0914
_diffrn_reflns_av_sigmaI/netI 0.0863
_diffrn_reflns_limit_h_max 13
_diffrn_reflns_limit_h_min -13
_diffrn_reflns_limit_k_max 13
_diffrn_reflns_limit_k_min -14
_diffrn_reflns_limit_l_max 17
_diffrn_reflns_limit_l_min -16
_diffrn_reflns_number 29008
_diffrn_reflns_theta_full 22.89
_diffrn_reflns_theta_max 22.89
_diffrn_reflns_theta_min 1.67
_exptl_absorpt_coefficient_mu 0.719
_exptl_absorpt_correction_T_max 0.7448
_exptl_absorpt_correction_T_min 0.6616
_exptl_absorpt_correction_type multi-scan
_exptl_crystal_density_diffrn 1.406
_exptl_crystal_density_method 'not measured'
_exptl_crystal_F_000 1074
_exptl_crystal_size_max 0.32
_exptl_crystal_size_mid 0.23
_exptl_crystal_size_min 0.19
_refine_diff_density_max 0.840
_refine_diff_density_min -1.012
_refine_diff_density_rms 0.096
_refine_ls_extinction_method none
_refine_ls_goodness_of_fit_ref 1.012
_refine_ls_hydrogen_treatment mixed
_refine_ls_matrix_type full
_refine_ls_number_parameters 551
_refine_ls_number_reflns 6567
_refine_ls_number_restraints 3
_refine_ls_restrained_S_all 1.011
_refine_ls_R_factor_all 0.0939
_refine_ls_R_factor_gt 0.0552
_refine_ls_shift/su_max 0.049
_refine_ls_shift/su_mean 0.001
_refine_ls_structure_factor_coef Fsqd
_refine_ls_weighting_details 'calc w=1/[\s^2^(Fo^2^)+(0.0670P)^2^+4.4181P] where P=(Fo^2^+2Fc^2^)/3'
_refine_ls_weighting_scheme calc
_refine_ls_wR_factor_gt 0.1253
_refine_ls_wR_factor_ref 0.1445
_reflns_number_gt 4584
_reflns_number_total 6567
_reflns_threshold_expression >2sigma(I)
_cod_data_source_file c0dt00437e.txt
_cod_data_source_block C6H3N(CMe=NC6H5)(C(CH2CHPh)NHC6H4R)RuCl2(PCy3)
_cod_original_sg_symbol_H-M P-1
_cod_original_formula_sum 'C48 H63 Cl6 N3 O0.50 P Ru'
_cod_database_code 7026448

loop_
_symmetry_equiv_pos_as_xyz
'x, y, z'
'-x, -y, -z'

loop_
_atom_site_label
_atom_site_type_symbol
_atom_site_fract_x
_atom_site_fract_y
_atom_site_fract_z
_atom_site_U_iso_or_equiv
_atom_site_adp_type
_atom_site_occupancy
_atom_site_symmetry_multiplicity
_atom_site_calc_flag
_atom_site_refinement_flags
Ru1 Ru -0.28210(4) 1.84969(4) 0.70583(3) 0.02112(18) Uani 1 1 d .
Cl1 Cl -0.34569(13) 1.77268(12) 0.55785(10) 0.0292(4) Uani 1 1 d .
Cl2 Cl -0.22977(14) 1.95434(12) 0.84208(11) 0.0298(4) Uani 1 1 d .
Cl3 Cl -0.4616(5) 2.2389(4) 0.7972(3) 0.184(2) Uani 1 1 d .
Cl4 Cl -0.4606(3) 2.0986(3) 0.9343(3) 0.1420(15) Uani 1 1 d .
Cl6 Cl 0.1384(4) 1.3972(4) 0.7193(3) 0.1596(18) Uani 1 1 d .
Cl7 Cl 0.2942(3) 1.3020(2) 0.63904(18) 0.1028(10) Uani 1 1 d .
N1 N -0.4449(4) 1.8555(4) 0.7063(3) 0.0229(12) Uani 1 1 d .
N2 N -0.3206(4) 1.9832(4) 0.6473(3) 0.0224(12) Uani 1 1 d .
N3 N -0.1199(4) 1.9086(4) 0.6851(3) 0.0248(13) Uani 1 1 d .
H1 H -0.087(6) 1.919(5) 0.741(5) 0.050 Uiso 1 1 d .
P1 P -0.22852(14) 1.68805(13) 0.77818(11) 0.0243(4) Uani 1 1 d .
C1 C -0.5132(5) 1.7810(5) 0.7403(4) 0.0273(16) Uani 1 1 d .
C2 C -0.5361(6) 1.8022(5) 0.8218(4) 0.0347(18) Uani 1 1 d .
H2 H -0.5060 1.8641 0.8558 0.042 Uiso 1 1 calc R
C3 C -0.6038(6) 1.7311(6) 0.8526(5) 0.044(2) Uani 1 1 d .
H3 H -0.6200 1.7444 0.9083 0.053 Uiso 1 1 calc R
C4 C -0.6475(6) 1.6415(6) 0.8033(5) 0.043(2) Uani 1 1 d .
H4 H -0.6935 1.5932 0.8250 0.052 Uiso 1 1 calc R
C5 C -0.6244(6) 1.6219(6) 0.7221(5) 0.0411(19) Uani 1 1 d .
H5 H -0.6547 1.5602 0.6879 0.049 Uiso 1 1 calc R
C6 C -0.4955(5) 1.9336(5) 0.6667(4) 0.0256(15) Uani 1 1 d .
C7 C -0.6139(5) 1.9524(5) 0.6564(5) 0.0381(19) Uani 1 1 d .
H7A H -0.6202 2.0173 0.6889 0.057 Uiso 1 1 calc R
H7B H -0.6500 1.8943 0.6799 0.057 Uiso 1 1 calc R
H7C H -0.6489 1.9580 0.5936 0.057 Uiso 1 1 calc R
C8 C -0.4265(5) 2.0078(5) 0.6311(4) 0.0249(15) Uani 1 1 d .
C9 C -0.4624(6) 2.0961(5) 0.5864(4) 0.0347(18) Uani 1 1 d .
H9 H -0.5369 2.1124 0.5751 0.042 Uiso 1 1 calc R
C10 C -0.3854(6) 2.1589(5) 0.5592(4) 0.0372(19) Uani 1 1 d .
H10 H -0.4072 2.2190 0.5274 0.045 Uiso 1 1 calc R
C11 C -0.2773(6) 2.1353(5) 0.5778(5) 0.0370(18) Uani 1 1 d .
H11 H -0.2244 2.1802 0.5605 0.044 Uiso 1 1 calc R
C12 C -0.2455(5) 2.0456(5) 0.6221(4) 0.0247(15) Uani 1 1 d .
C13 C -0.1321(5) 2.0139(5) 0.6475(4) 0.0267(16) Uani 1 1 d .
C14 C -0.0432(6) 2.1011(5) 0.6864(4) 0.0340(17) Uani 1 1 d .
H14 H -0.0713 2.1722 0.6872 0.041 Uiso 1 1 calc R
C15 C -0.0514(6) 2.0546(5) 0.5964(4) 0.0316(17) Uani 1 1 d .
H15A H 0.0064 2.0087 0.5885 0.038 Uiso 1 1 calc R
H15B H -0.0795 2.0979 0.5455 0.038 Uiso 1 1 calc R
C16 C 0.0489(6) 2.0828(5) 0.7634(5) 0.0332(17) Uani 1 1 d .
C17 C 0.0320(6) 2.0808(5) 0.8487(5) 0.0408(19) Uani 1 1 d .
H17 H -0.0385 2.0926 0.8575 0.049 Uiso 1 1 calc R
C18 C 0.1141(6) 2.0625(6) 0.9193(5) 0.046(2) Uani 1 1 d .
H18 H 0.1010 2.0610 0.9768 0.055 Uiso 1 1 calc R
C19 C 0.2170(6) 2.0460(6) 0.9069(5) 0.050(2) Uani 1 1 d .
H19 H 0.2745 2.0326 0.9562 0.060 Uiso 1 1 calc R
C20 C 0.2369(7) 2.0488(7) 0.8247(6) 0.062(2) Uani 1 1 d .
H20 H 0.3081 2.0378 0.8168 0.074 Uiso 1 1 calc R
C21 C 0.1527(6) 2.0678(6) 0.7527(5) 0.048(2) Uani 1 1 d .
H21 H 0.1666 2.0704 0.6954 0.058 Uiso 1 1 calc R
C22 C -0.0514(5) 1.8431(5) 0.6452(4) 0.0281(16) Uani 1 1 d .
C23 C -0.0845(6) 1.8073(5) 0.5600(5) 0.0388(19) Uani 1 1 d .
H23 H -0.1525 1.8262 0.5246 0.047 Uiso 1 1 calc R
C24 C -0.0197(8) 1.7432(6) 0.5238(6) 0.052(2) Uani 1 1 d .
H24 H -0.0438 1.7166 0.4644 0.062 Uiso 1 1 calc R
C25 C 0.0808(8) 1.7185(6) 0.5756(7) 0.060(3) Uani 1 1 d .
H25 H 0.1256 1.6741 0.5519 0.072 Uiso 1 1 calc R
C26 C 0.1153(7) 1.7584(6) 0.6614(7) 0.057(3) Uani 1 1 d .
H26 H 0.1846 1.7423 0.6963 0.068 Uiso 1 1 calc R
C27 C 0.0511(6) 1.8209(5) 0.6968(5) 0.0384(19) Uani 1 1 d .
H27 H 0.0757 1.8489 0.7558 0.046 Uiso 1 1 calc R
C28 C -0.2440(5) 1.5679(5) 0.7047(5) 0.0323(17) Uani 1 1 d .
H28 H -0.2187 1.5098 0.7442 0.039 Uiso 1 1 calc R
C29 C -0.3623(6) 1.5365(5) 0.6557(5) 0.0351(18) Uani 1 1 d .
H29A H -0.4078 1.5282 0.6992 0.042 Uiso 1 1 calc R
H29B H -0.3915 1.5926 0.6165 0.042 Uiso 1 1 calc R
C30 C -0.3708(6) 1.4353(5) 0.6008(5) 0.044(2) Uani 1 1 d .
H30A H -0.4479 1.4190 0.5683 0.052 Uiso 1 1 calc R
H30B H -0.3480 1.3777 0.6404 0.052 Uiso 1 1 calc R
C31 C -0.2985(6) 1.4437(6) 0.5352(5) 0.043(2) Uani 1 1 d .
H31A H -0.3256 1.4968 0.4921 0.051 Uiso 1 1 calc R
H31B H -0.3025 1.3760 0.5022 0.051 Uiso 1 1 calc R
C32 C -0.1798(6) 1.4738(5) 0.5831(5) 0.0411(19) Uani 1 1 d .
H32A H -0.1506 1.4169 0.6214 0.049 Uiso 1 1 calc R
H32B H -0.1353 1.4825 0.5390 0.049 Uiso 1 1 calc R
C33 C -0.1696(6) 1.5738(5) 0.6390(5) 0.0341(17) Uani 1 1 d .
H33A H -0.1898 1.6324 0.6000 0.041 Uiso 1 1 calc R
H33B H -0.0925 1.5878 0.6723 0.041 Uiso 1 1 calc R
C34 C -0.0797(5) 1.6857(5) 0.8343(4) 0.0297(17) Uani 1 1 d .
H34 H -0.0417 1.6943 0.7852 0.036 Uiso 1 1 calc R
C35 C -0.0286(6) 1.7751(5) 0.9007(5) 0.0378(18) Uani 1 1 d .
H35A H -0.0632 1.7722 0.9514 0.045 Uiso 1 1 calc R
H35B H -0.0458 1.8419 0.8722 0.045 Uiso 1 1 calc R
C36 C 0.0956(6) 1.7749(6) 0.9359(5) 0.045(2) Uani 1 1 d .
H36A H 0.1320 1.7914 0.8877 0.054 Uiso 1 1 calc R
H36B H 0.1202 1.8298 0.9836 0.054 Uiso 1 1 calc R
C38 C 0.0823(6) 1.5832(6) 0.9046(6) 0.053(2) Uani 1 1 d .
H38A H 0.1145 1.5896 0.8527 0.063 Uiso 1 1 calc R
H38B H 0.1028 1.5163 0.9315 0.063 Uiso 1 1 calc R
C39 C -0.0406(5) 1.5822(5) 0.8743(5) 0.041(2) Uani 1 1 d .
H39A H -0.0730 1.5688 0.9252 0.050 Uiso 1 1 calc R
H39B H -0.0672 1.5244 0.8294 0.050 Uiso 1 1 calc R
C40 C -0.3049(5) 1.6448(5) 0.8622(4) 0.0293(17) Uani 1 1 d .
H40 H -0.3834 1.6565 0.8351 0.035 Uiso 1 1 calc R
C41 C -0.3048(6) 1.5311(5) 0.8857(5) 0.043(2) Uani 1 1 d .
H41A H -0.2290 1.5139 0.9138 0.051 Uiso 1 1 calc R
H41B H -0.3309 1.4863 0.8310 0.051 Uiso 1 1 calc R
C42 C -0.3785(6) 1.5089(6) 0.9489(6) 0.054(2) Uani 1 1 d .
H42A H -0.4554 1.5197 0.9186 0.065 Uiso 1 1 calc R
H42B H -0.3746 1.4351 0.9650 0.065 Uiso 1 1 calc R
C43 C -0.3453(6) 1.5786(6) 1.0319(5) 0.052(2) Uani 1 1 d .
H43A H -0.3964 1.5639 1.0701 0.062 Uiso 1 1 calc R
H43B H -0.2709 1.5635 1.0650 0.062 Uiso 1 1 calc R
C44 C -0.3466(6) 1.6920(6) 1.0098(5) 0.045(2) Uani 1 1 d .
H44A H -0.3196 1.7361 1.0648 0.054 Uiso 1 1 calc R
H44B H -0.4227 1.7090 0.9829 0.054 Uiso 1 1 calc R
C45 C -0.2747(6) 1.7155(6) 0.9458(5) 0.044(2) Uani 1 1 d .
H45A H -0.2814 1.7889 0.9291 0.053 Uiso 1 1 calc R
H45B H -0.1973 1.7075 0.9761 0.053 Uiso 1 1 calc R
C46 C -0.5565(5) 1.6925(5) 0.6903(5) 0.0314(17) Uani 1 1 d .
H46 H -0.5405 1.6793 0.6346 0.038 Uiso 1 1 calc R
C48 C 0.2576(12) 1.3345(9) 0.7368(7) 0.119(5) Uani 1 1 d .
H48A H 0.2490 1.2702 0.7685 0.143 Uiso 1 1 calc R
H48B H 0.3173 1.3801 0.7751 0.143 Uiso 1 1 calc R
C49 C -0.3867(12) 2.1684(11) 0.8677(9) 0.138(6) Uani 1 1 d .
H49A H -0.3276 2.2139 0.9068 0.166 Uiso 1 1 calc R
H49B H -0.3519 2.1180 0.8355 0.166 Uiso 1 1 calc R
C50 C 0.1290(6) 1.6718(6) 0.9710(5) 0.049(2) Uani 1 1 d .
H50A H 0.1034 1.6610 1.0256 0.059 Uiso 1 1 calc R
H50B H 0.2099 1.6718 0.9865 0.059 Uiso 1 1 calc R
O1 O 0.748(2) 1.2622(12) 0.8054(9) 0.193(12) Uani 0.50 1 d PD
H1O H 0.67(2) 1.21(3) 0.79(4) 0.449 Uiso 0.50 1 d PD
H2O H 0.73(3) 1.32(3) 0.85(3) 0.442 Uiso 0.50 1 d PD

loop_
_atom_site_aniso_label
_atom_site_aniso_U_11
_atom_site_aniso_U_22
_atom_site_aniso_U_33
_atom_site_aniso_U_23
_atom_site_aniso_U_13
_atom_site_aniso_U_12
Ru1 0.0200(3) 0.0219(3) 0.0219(3) 0.0050(2) 0.0043(2) 0.0059(2)
Cl1 0.0297(10) 0.0313(9) 0.0241(9) 0.0015(7) 0.0003(8) 0.0074(8)
Cl2 0.0305(10) 0.0333(9) 0.0265(10) 0.0008(7) 0.0072(8) 0.0072(8)
Cl3 0.222(6) 0.156(4) 0.184(5) 0.016(3) 0.051(4) 0.081(4)
Cl4 0.124(3) 0.163(4) 0.137(3) -0.031(3) 0.024(3) 0.049(3)
Cl6 0.173(4) 0.169(4) 0.141(4) -0.079(3) 0.065(3) -0.024(3)
Cl7 0.144(3) 0.108(2) 0.0562(17) -0.0045(15) 0.0260(18) -0.003(2)
N1 0.016(3) 0.025(3) 0.027(3) 0.002(2) 0.005(2) -0.001(2)
N2 0.025(3) 0.023(3) 0.018(3) 0.003(2) 0.002(2) 0.006(2)
N3 0.031(4) 0.026(3) 0.019(3) 0.006(3) 0.008(3) 0.004(3)
P1 0.0230(11) 0.0239(9) 0.0268(10) 0.0080(7) 0.0063(8) 0.0048(8)
C1 0.016(4) 0.034(4) 0.032(4) 0.009(3) 0.005(3) 0.010(3)
C2 0.030(4) 0.043(4) 0.033(4) 0.003(3) 0.008(4) 0.012(3)
C3 0.031(5) 0.072(6) 0.038(5) 0.022(4) 0.017(4) 0.018(4)
C4 0.028(5) 0.052(5) 0.053(5) 0.022(4) 0.014(4) 0.005(4)
C5 0.025(4) 0.039(4) 0.061(6) 0.013(4) 0.010(4) 0.007(3)
C6 0.017(4) 0.030(4) 0.030(4) -0.001(3) 0.004(3) 0.009(3)
C7 0.027(4) 0.040(4) 0.048(5) 0.006(4) 0.007(4) 0.018(3)
C8 0.023(4) 0.026(4) 0.024(4) -0.005(3) 0.001(3) 0.006(3)
C9 0.039(5) 0.024(4) 0.040(5) 0.002(3) 0.006(4) 0.014(3)
C10 0.047(5) 0.027(4) 0.032(4) 0.010(3) -0.005(4) 0.014(4)
C11 0.045(5) 0.028(4) 0.036(4) 0.008(3) 0.005(4) -0.001(4)
C12 0.031(4) 0.020(4) 0.021(4) 0.005(3) 0.002(3) 0.003(3)
C13 0.032(4) 0.025(4) 0.024(4) 0.004(3) 0.008(3) 0.003(3)
C14 0.037(5) 0.029(4) 0.038(5) 0.006(3) 0.014(4) -0.006(3)
C15 0.039(5) 0.029(4) 0.029(4) 0.007(3) 0.013(3) -0.002(3)
C16 0.025(4) 0.029(4) 0.044(5) -0.003(3) 0.006(4) -0.005(3)
C17 0.041(5) 0.039(4) 0.043(5) -0.006(4) 0.013(4) 0.003(4)
C18 0.035(5) 0.061(5) 0.035(5) -0.003(4) -0.004(4) 0.002(4)
C19 0.031(5) 0.064(6) 0.044(5) -0.008(4) -0.011(4) 0.009(4)
C20 0.036(5) 0.094(7) 0.052(6) -0.019(5) 0.008(5) 0.007(5)
C21 0.027(5) 0.073(6) 0.039(5) -0.011(4) 0.000(4) -0.003(4)
C22 0.031(4) 0.026(4) 0.034(4) 0.006(3) 0.019(4) 0.004(3)
C23 0.047(5) 0.032(4) 0.045(5) 0.004(4) 0.026(4) 0.002(4)
C24 0.067(7) 0.037(5) 0.060(6) 0.001(4) 0.035(5) -0.011(4)
C25 0.075(8) 0.034(5) 0.094(8) 0.012(5) 0.060(7) 0.013(5)
C26 0.041(5) 0.059(6) 0.084(7) 0.038(5) 0.032(5) 0.029(4)
C27 0.027(4) 0.048(5) 0.047(5) 0.027(4) 0.016(4) 0.017(4)
C28 0.030(4) 0.021(4) 0.046(5) 0.007(3) 0.008(4) 0.003(3)
C29 0.032(5) 0.033(4) 0.038(4) 0.002(3) 0.004(4) 0.004(3)
C30 0.045(5) 0.032(4) 0.052(5) -0.005(4) 0.009(4) -0.004(4)
C31 0.048(5) 0.035(4) 0.046(5) -0.003(4) 0.013(4) 0.005(4)
C32 0.041(5) 0.038(4) 0.050(5) 0.004(4) 0.019(4) 0.011(4)
C33 0.030(4) 0.031(4) 0.039(4) 0.000(3) 0.004(4) 0.003(3)
C34 0.031(4) 0.032(4) 0.030(4) 0.009(3) 0.013(3) 0.010(3)
C35 0.027(4) 0.045(5) 0.040(5) 0.011(4) 0.002(4) 0.012(4)
C36 0.034(5) 0.049(5) 0.046(5) 0.012(4) -0.002(4) 0.006(4)
C38 0.036(5) 0.061(6) 0.061(6) 0.014(5) 0.007(4) 0.019(4)
C39 0.022(4) 0.037(4) 0.065(6) 0.018(4) 0.005(4) 0.008(3)
C40 0.017(4) 0.038(4) 0.034(4) 0.019(3) 0.006(3) 0.007(3)
C41 0.028(4) 0.045(5) 0.059(5) 0.023(4) 0.017(4) 0.004(3)
C42 0.040(5) 0.051(5) 0.082(7) 0.040(5) 0.031(5) 0.011(4)
C43 0.037(5) 0.077(6) 0.048(5) 0.033(5) 0.019(4) 0.014(4)
C44 0.049(5) 0.060(5) 0.031(4) 0.014(4) 0.019(4) 0.007(4)
C45 0.046(5) 0.050(5) 0.037(5) 0.006(4) 0.013(4) -0.003(4)
C46 0.022(4) 0.038(4) 0.036(4) 0.011(4) 0.007(3) 0.013(3)
C48 0.214(16) 0.089(9) 0.060(8) -0.008(6) 0.055(9) -0.021(9)
C49 0.112(12) 0.148(13) 0.130(12) 0.046(10) -0.014(10) -0.028(9)
C50 0.025(5) 0.071(6) 0.051(5) 0.023(5) 0.004(4) 0.011(4)
O1 0.46(4) 0.077(11) 0.039(9) 0.008(7) 0.020(14) 0.152(17)

loop_
_atom_type_symbol
_atom_type_description
_atom_type_scat_dispersion_real
_atom_type_scat_dispersion_imag
_atom_type_scat_source
C C 0.0033 0.0016 'International Tables Vol C Tables 4.2.6.8 and 6.1.1.4'
H H 0.0000 0.0000 'International Tables Vol C Tables 4.2.6.8 and 6.1.1.4'
N N 0.0061 0.0033 'International Tables Vol C Tables 4.2.6.8 and 6.1.1.4'
O O 0.0106 0.0060 'International Tables Vol C Tables 4.2.6.8 and 6.1.1.4'
P P 0.1023 0.0942 'International Tables Vol C Tables 4.2.6.8 and 6.1.1.4'
Cl Cl 0.1484 0.1585 'International Tables Vol C Tables 4.2.6.8 and 6.1.1.4'
Ru Ru -1.2594 0.8363 'International Tables Vol C Tables 4.2.6.8 and 6.1.1.4'

loop_
_geom_angle_atom_site_label_1
_geom_angle_atom_site_label_2
_geom_angle_atom_site_label_3
_geom_angle
N2 Ru1 N1 77.8(2)
N2 Ru1 N3 78.7(2)
N1 Ru1 N3 156.31(18)
N2 Ru1 Cl2 85.93(15)
N1 Ru1 Cl2 90.64(15)
N3 Ru1 Cl2 84.85(14)
N2 Ru1 Cl1 84.11(15)
N1 Ru1 Cl1 86.26(15)
N3 Ru1 Cl1 94.18(14)
Cl2 Ru1 Cl1 169.98(6)
N2 Ru1 P1 178.10(16)
N1 Ru1 P1 104.07(14)
N3 Ru1 P1 99.42(13)
Cl2 Ru1 P1 93.50(6)
Cl1 Ru1 P1 96.49(6)
C6 N1 C1 115.2(5)
C6 N1 Ru1 116.3(4)
C1 N1 Ru1 128.4(4)
C12 N2 C8 120.5(5)
C12 N2 Ru1 121.7(4)
C8 N2 Ru1 117.7(4)
C22 N3 C13 113.5(5)
C22 N3 Ru1 122.5(4)
C13 N3 Ru1 108.4(4)
C22 N3 H1 107(5)
C13 N3 H1 106(5)
Ru1 N3 H1 97(5)
C28 P1 C34 99.3(3)
C28 P1 C40 101.5(3)
C34 P1 C40 105.6(3)
C28 P1 Ru1 116.5(2)
C34 P1 Ru1 115.1(2)
C40 P1 Ru1 116.4(2)
C46 C1 C2 121.3(6)
C46 C1 N1 119.3(6)
C2 C1 N1 119.4(6)
C3 C2 C1 118.7(7)
C3 C2 H2 120.6
C1 C2 H2 120.6
C4 C3 C2 120.7(7)
C4 C3 H3 119.7
C2 C3 H3 119.7
C3 C4 C5 119.9(7)
C3 C4 H4 120.1
C5 C4 H4 120.1
C4 C5 C46 120.1(7)
C4 C5 H5 119.9
C46 C5 H5 119.9
N1 C6 C8 115.0(5)
N1 C6 C7 126.0(6)
C8 C6 C7 119.0(6)
C6 C7 H7A 109.5
C6 C7 H7B 109.5
H7A C7 H7B 109.5
C6 C7 H7C 109.5
H7A C7 H7C 109.5
H7B C7 H7C 109.5
N2 C8 C9 122.0(6)
N2 C8 C6 112.9(5)
C9 C8 C6 125.1(6)
C10 C9 C8 117.4(6)
C10 C9 H9 121.3
C8 C9 H9 121.3
C11 C10 C9 120.6(6)
C11 C10 H10 119.7
C9 C10 H10 119.7
C10 C11 C12 119.9(7)
C10 C11 H11 120.1
C12 C11 H11 120.1
N2 C12 C11 119.7(6)
N2 C12 C13 115.7(5)
C11 C12 C13 124.6(6)
C12 C13 N3 114.8(5)
C12 C13 C15 118.5(5)
N3 C13 C15 119.3(5)
C12 C13 C14 116.2(5)
N3 C13 C14 118.2(5)
C15 C13 C14 58.2(4)
C15 C14 C16 122.7(6)
C15 C14 C13 60.0(4)
C16 C14 C13 120.9(5)
C15 C14 H14 114.2
C16 C14 H14 114.2
C13 C14 H14 114.2
C14 C15 C13 61.8(4)
C14 C15 H15A 117.6
C13 C15 H15A 117.6
C14 C15 H15B 117.6
C13 C15 H15B 117.6
H15A C15 H15B 114.7
C21 C16 C17 118.1(7)
C21 C16 C14 121.3(6)
C17 C16 C14 120.5(6)
C18 C17 C16 121.4(7)
C18 C17 H17 119.3
C16 C17 H17 119.3
C17 C18 C19 119.5(7)
C17 C18 H18 120.3
C19 C18 H18 120.3
C20 C19 C18 120.8(7)
C20 C19 H19 119.6
C18 C19 H19 119.6
C19 C20 C21 119.5(8)
C19 C20 H20 120.2
C21 C20 H20 120.2
C16 C21 C20 120.6(7)
C16 C21 H21 119.7
C20 C21 H21 119.7
C23 C22 C27 120.6(6)
C23 C22 N3 121.1(6)
C27 C22 N3 118.3(6)
C22 C23 C24 120.4(8)
C22 C23 H23 119.8
C24 C23 H23 119.8
C23 C24 C25 119.2(8)
C23 C24 H24 120.4
C25 C24 H24 120.4
C26 C25 C24 119.8(7)
C26 C25 H25 120.1
C24 C25 H25 120.1
C27 C26 C25 120.8(8)
C27 C26 H26 119.6
C25 C26 H26 119.6
C26 C27 C22 119.2(8)
C26 C27 H27 120.4
C22 C27 H27 120.4
C29 C28 C33 110.4(6)
C29 C28 P1 114.0(4)
C33 C28 P1 112.7(4)
C29 C28 H28 106.4
C33 C28 H28 106.4
P1 C28 H28 106.4
C30 C29 C28 111.8(6)
C30 C29 H29A 109.3
C28 C29 H29A 109.3
C30 C29 H29B 109.3
C28 C29 H29B 109.3
H29A C29 H29B 107.9
C29 C30 C31 110.8(6)
C29 C30 H30A 109.5
C31 C30 H30A 109.5
C29 C30 H30B 109.5
C31 C30 H30B 109.5
H30A C30 H30B 108.1
C30 C31 C32 110.7(6)
C30 C31 H31A 109.5
C32 C31 H31A 109.5
C30 C31 H31B 109.5
C32 C31 H31B 109.5
H31A C31 H31B 108.1
C33 C32 C31 111.8(6)
C33 C32 H32A 109.3
C31 C32 H32A 109.3
C33 C32 H32B 109.3
C31 C32 H32B 109.3
H32A C32 H32B 107.9
C32 C33 C28 111.7(5)
C32 C33 H33A 109.3
C28 C33 H33A 109.3
C32 C33 H33B 109.3
C28 C33 H33B 109.3
H33A C33 H33B 107.9
C35 C34 C39 108.6(6)
C35 C34 P1 117.8(4)
C39 C34 P1 116.8(5)
C35 C34 H34 103.9
C39 C34 H34 103.9
P1 C34 H34 103.9
C34 C35 C36 114.9(6)
C34 C35 H35A 108.5
C36 C35 H35A 108.5
C34 C35 H35B 108.5
C36 C35 H35B 108.5
H35A C35 H35B 107.5
C50 C36 C35 111.6(6)
C50 C36 H36A 109.3
C35 C36 H36A 109.3
C50 C36 H36B 109.3
C35 C36 H36B 109.3
H36A C36 H36B 108.0
C39 C38 C50 112.0(6)
C39 C38 H38A 109.2
C50 C38 H38A 109.2
C39 C38 H38B 109.2
C50 C38 H38B 109.2
H38A C38 H38B 107.9
C38 C39 C34 112.5(6)
C38 C39 H39A 109.1
C34 C39 H39A 109.1
C38 C39 H39B 109.1
C34 C39 H39B 109.1
H39A C39 H39B 107.8
C41 C40 C45 110.4(6)
C41 C40 P1 118.5(5)
C45 C40 P1 111.7(4)
C41 C40 H40 105.0
C45 C40 H40 105.0
P1 C40 H40 105.0
C40 C41 C42 110.9(6)
C40 C41 H41A 109.5
C42 C41 H41A 109.5
C40 C41 H41B 109.5
C42 C41 H41B 109.5
H41A C41 H41B 108.0
C43 C42 C41 111.7(7)
C43 C42 H42A 109.3
C41 C42 H42A 109.3
C43 C42 H42B 109.3
C41 C42 H42B 109.3
H42A C42 H42B 107.9
C44 C43 C42 110.9(6)
C44 C43 H43A 109.5
C42 C43 H43A 109.5
C44 C43 H43B 109.5
C42 C43 H43B 109.5
H43A C43 H43B 108.1
C43 C44 C45 110.8(6)
C43 C44 H44A 109.5
C45 C44 H44A 109.5
C43 C44 H44B 109.5
C45 C44 H44B 109.5
H44A C44 H44B 108.1
C40 C45 C44 113.0(6)
C40 C45 H45A 109.0
C44 C45 H45A 109.0
C40 C45 H45B 109.0
C44 C45 H45B 109.0
H45A C45 H45B 107.8
C1 C46 C5 119.4(7)
C1 C46 H46 120.3
C5 C46 H46 120.3
Cl6 C48 Cl7 112.7(7)
Cl6 C48 H48A 109.1
Cl7 C48 H48A 109.1
Cl6 C48 H48B 109.1
Cl7 C48 H48B 109.1
H48A C48 H48B 107.8
Cl3 C49 Cl4 113.6(9)
Cl3 C49 H49A 108.8
Cl4 C49 H49A 108.8
Cl3 C49 H49B 108.8
Cl4 C49 H49B 108.8
H49A C49 H49B 107.7
C36 C50 C38 111.8(6)
C36 C50 H50A 109.3
C38 C50 H50A 109.3
C36 C50 H50B 109.3
C38 C50 H50B 109.3
H50A C50 H50B 107.9
H1O O1 H2O 101.2(14)

loop_
_geom_bond_atom_site_label_1
_geom_bond_atom_site_label_2
_geom_bond_distance
Ru1 N2 2.000(5)
Ru1 N1 2.057(5)
Ru1 N3 2.238(5)
Ru1 Cl2 2.4100(17)
Ru1 Cl1 2.4140(17)
Ru1 P1 2.4478(16)
Cl3 C49 1.608(13)
Cl4 C49 1.782(14)
Cl6 C48 1.712(14)
Cl7 C48 1.739(10)
N1 C6 1.311(7)
N1 C1 1.447(8)
N2 C12 1.343(8)
N2 C8 1.354(8)
N3 C22 1.464(8)
N3 C13 1.495(8)
N3 H1 0.88(7)
P1 C28 1.867(7)
P1 C34 1.873(7)
P1 C40 1.880(6)
C1 C46 1.368(9)
C1 C2 1.390(9)
C2 C3 1.389(10)
C2 H2 0.9500
C3 C4 1.376(11)
C3 H3 0.9500
C4 C5 1.383(10)
C4 H4 0.9500
C5 C46 1.393(9)
C5 H5 0.9500
C6 C8 1.464(9)
C6 C7 1.494(9)
C7 H7A 0.9800
C7 H7B 0.9800
C7 H7C 0.9800
C8 C9 1.391(8)
C9 C10 1.379(10)
C9 H9 0.9500
C10 C11 1.377(10)
C10 H10 0.9500
C11 C12 1.392(8)
C11 H11 0.9500
C12 C13 1.473(9)
C13 C15 1.513(9)
C13 C14 1.540(9)
C14 C15 1.486(9)
C14 C16 1.492(10)
C14 H14 1.0000
C15 H15A 0.9900
C15 H15B 0.9900
C16 C21 1.379(10)
C16 C17 1.396(9)
C17 C18 1.355(10)
C17 H17 0.9500
C18 C19 1.381(10)
C18 H18 0.9500
C19 C20 1.364(11)
C19 H19 0.9500
C20 C21 1.387(11)
C20 H20 0.9500
C21 H21 0.9500
C22 C23 1.351(9)
C22 C27 1.399(9)
C23 C24 1.388(10)
C23 H23 0.9500
C24 C25 1.389(12)
C24 H24 0.9500
C25 C26 1.376(12)
C25 H25 0.9500
C26 C27 1.363(10)
C26 H26 0.9500
C27 H27 0.9500
C28 C29 1.530(9)
C28 C33 1.543(9)
C28 H28 1.0000
C29 C30 1.519(9)
C29 H29A 0.9900
C29 H29B 0.9900
C30 C31 1.524(10)
C30 H30A 0.9900
C30 H30B 0.9900
C31 C32 1.525(10)
C31 H31A 0.9900
C31 H31B 0.9900
C32 C33 1.513(9)
C32 H32A 0.9900
C32 H32B 0.9900
C33 H33A 0.9900
C33 H33B 0.9900
C34 C35 1.527(9)
C34 C39 1.544(8)
C34 H34 1.0000
C35 C36 1.529(9)
C35 H35A 0.9900
C35 H35B 0.9900
C36 C50 1.495(10)
C36 H36A 0.9900
C36 H36B 0.9900
C38 C39 1.505(10)
C38 C50 1.509(11)
C38 H38A 0.9900
C38 H38B 0.9900
C39 H39A 0.9900
C39 H39B 0.9900
C40 C41 1.519(9)
C40 C45 1.523(10)
C40 H40 1.0000
C41 C42 1.529(9)
C41 H41A 0.9900
C41 H41B 0.9900
C42 C43 1.510(11)
C42 H42A 0.9900
C42 H42B 0.9900
C43 C44 1.510(10)
C43 H43A 0.9900
C43 H43B 0.9900
C44 C45 1.524(9)
C44 H44A 0.9900
C44 H44B 0.9900
C45 H45A 0.9900
C45 H45B 0.9900
C46 H46 0.9500
C48 H48A 0.9900
C48 H48B 0.9900
C49 H49A 0.9900
C49 H49B 0.9900
C50 H50A 0.9900
C50 H50B 0.9900
O1 H1O 1.101(15)
O1 H2O 1.101(13)
